data_2312653
loop_
_publ_author_name
'Blockhaus, Tobias'
'S&#xfc;nkel, Karlheinz'

_publ_section_title
;
 Molecular and crystal structures of six poly(arylsulfinyl)- and
 poly(arylsulfanyl)ferrocenes.
;
_journal_coeditor_code UX3008
_journal_issue 'Pt 11'
_journal_name_full 'Acta crystallographica. Section C, Structural chemistry'
_journal_page_first 716
_journal_page_last 727
_journal_paper_doi 10.1107/S2053229624009318
_journal_volume 80
_journal_year 2024
_chemical_formula_iupac '[Fe (C5 H5) (C19 H17 O2 S2)]'
_chemical_formula_moiety 'C24 H22 Fe O2 S2'
_chemical_formula_sum 'C24 H22 Fe O2 S2'
_chemical_formula_weight 462.38
_chemical_name_systematic
;
1,2-Bis[(4-methylbenzene)sulfinyl]ferrocene
;
_space_group_crystal_system monoclinic
_space_group_IT_number 4
_space_group_name_Hall 'P 2yb'
_space_group_name_H-M_alt 'P 1 21 1'
_atom_sites_solution_hydrogens geom
_atom_sites_solution_primary dual
_audit_creation_method SHELXL-2018/3
_cell_angle_alpha 90
_cell_angle_beta 109.4670(10)
_cell_angle_gamma 90
_cell_formula_units_Z 2
_cell_length_a 7.8964(2)
_cell_length_b 12.9064(3)
_cell_length_c 11.0124(3)
_cell_measurement_reflns_used 6560
_cell_measurement_temperature 297(2)
_cell_measurement_theta_max 27.4727
_cell_measurement_theta_min 4.9918
_cell_volume 1058.16(5)
_computing_cell_refinement
;
APEX2 (Bruker, 2011)
;
_computing_data_collection
;
APEX2 (Bruker, 2011)
;
_computing_data_reduction
;
SAINT (Bruker, 2011)
;
_computing_molecular_graphics
;
ORTEP-3 for Windows (Farrugia, 2012) and Mercury (Macrae <i>et al.</i>,
2020)
;
_computing_publication_material
;
PLATON (Spek, 2020)
;
_computing_structure_refinement
;
SHELXL2018 (Sheldrick, 2015<i>b</i>)
;
_computing_structure_solution
;
SHELXT2014 (Sheldrick, 2015<i>a</i>)
;
_diffrn_ambient_temperature 297(2)
_diffrn_detector_area_resol_mean 7.3910
_diffrn_measured_fraction_theta_full 0.997
_diffrn_measured_fraction_theta_max 0.996
_diffrn_measurement_device_type 'Bruker D8 VENTURE'
_diffrn_measurement_method 'mix of omega and phi scans'
_diffrn_radiation_type 'Mo K\a'
_diffrn_radiation_wavelength 0.71073
_diffrn_reflns_av_R_equivalents 0.0199
_diffrn_reflns_av_unetI/netI 0.0403
_diffrn_reflns_limit_h_max 10
_diffrn_reflns_limit_h_min -10
_diffrn_reflns_limit_k_max 16
_diffrn_reflns_limit_k_min -16
_diffrn_reflns_limit_l_max 14
_diffrn_reflns_limit_l_min -13
_diffrn_reflns_number 11282
_diffrn_reflns_theta_full 25.242
_diffrn_reflns_theta_max 27.490
_diffrn_reflns_theta_min 3.157
_diffrn_source 'rotating anode generator'
_exptl_absorpt_coefficient_mu 0.928
_exptl_absorpt_correction_T_max 0.7456
_exptl_absorpt_correction_T_min 0.6791
_exptl_absorpt_correction_type multi-scan
_exptl_absorpt_process_details
;
(SADABS; Krause <i>et al.</i>,  2015)
;
_exptl_crystal_colour brown
_exptl_crystal_density_diffrn 1.451
_exptl_crystal_density_method 'not measured'
_exptl_crystal_description block
_exptl_crystal_F_000 480
_exptl_crystal_size_max 0.070
_exptl_crystal_size_mid 0.050
_exptl_crystal_size_min 0.040
_refine_diff_density_max 0.408
_refine_diff_density_min -0.342
_refine_ls_abs_structure_details
;
Flack <i>x</i> determined using 1876 quotients [(I+)-(I-)]/[(I+)+(I-)]
(Parsons <i>et al.</i>,  2013)
;
_refine_ls_abs_structure_Flack 0.014(6)
_refine_ls_extinction_method none
_refine_ls_goodness_of_fit_ref 1.142
_refine_ls_hydrogen_treatment constr
_refine_ls_matrix_type full
_refine_ls_number_parameters 264
_refine_ls_number_reflns 4815
_refine_ls_number_restraints 13
_refine_ls_restrained_S_all 1.154
_refine_ls_R_factor_all 0.0383
_refine_ls_R_factor_gt 0.0337
_refine_ls_shift/su_max 0.000
_refine_ls_shift/su_mean 0.000
_refine_ls_structure_factor_coef Fsqd
_refine_ls_weighting_details 'w=1/[\s^2^(Fo^2^)+(0.0320P)^2^+0.2017P] where P=(Fo^2^+2Fc^2^)/3'
_refine_ls_weighting_scheme calc
_refine_ls_wR_factor_gt 0.0819
_refine_ls_wR_factor_ref 0.0844
_reflns_number_gt 4393
_reflns_number_total 4815
_reflns_threshold_expression 'I > 2\s(I)'
_cod_data_source_file ux3008.cif
_cod_data_source_block comp_2a
_cod_depositor_comments 'Adding full bibliography for 2312653--2312658.cif.'
_cod_original_sg_symbol_H-M 'P 21'
_cod_database_code 2312653
_shelx_space_group_comment
;
The symmetry employed for this shelxl refinement is uniquely defined
by the following loop, which should always be used as a source of
symmetry information in preference to the above space-group names.
They are only intended as comments.
;
_shelx_estimated_absorpt_t_min 0.938
_shelx_estimated_absorpt_t_max 0.964

loop_
_space_group_symop_operation_xyz
'x, y, z'
'-x, y+1/2, -z'

loop_
_atom_site_type_symbol
_atom_site_label
_atom_site_fract_x
_atom_site_fract_y
_atom_site_fract_z
_atom_site_U_iso_or_equiv
_atom_site_adp_type
_atom_site_calc_flag
_atom_site_occupancy
_atom_site_disorder_assembly
_atom_site_disorder_group
C C1 0.7340(4) 0.3902(3) 0.1731(3) 0.0357(7) Uani d 1 . .
C C2 0.5865(5) 0.3999(3) 0.2231(4) 0.0397(7) Uani d 1 . .
C C3 0.4241(5) 0.3759(3) 0.1208(4) 0.0479(9) Uani d 1 . .
H H3 0.309241 0.375323 0.126613 0.057 Uiso calc 1 . .
C C4 0.4682(5) 0.3532(3) 0.0101(4) 0.0484(9) Uani d 1 . .
H H4 0.387042 0.335938 -0.070202 0.058 Uiso calc 1 . .
C C5 0.6567(5) 0.3611(3) 0.0414(4) 0.0436(8) Uani d 1 . .
H H5 0.719835 0.349264 -0.015019 0.052 Uiso calc 1 . .
C C6 0.6167(8) 0.1559(4) 0.3067(7) 0.0818(11) Uani d 1 . .
H H6 0.616680 0.175080 0.388056 0.098 Uiso calc 1 . .
C C7 0.4680(8) 0.1320(4) 0.2020(7) 0.0799(16) Uani d 1 . .
H H7 0.350270 0.131767 0.202000 0.096 Uiso calc 1 . .
C C8 0.5198(8) 0.1084(4) 0.0967(7) 0.0790(16) Uani d 1 . .
H H8 0.443710 0.090050 0.015076 0.095 Uiso calc 1 . .
C C9 0.7054(8) 0.1169(4) 0.1346(7) 0.0817(12) Uani d 1 . .
H H9 0.776227 0.105979 0.083190 0.098 Uiso calc 1 . .
C C10 0.7673(8) 0.1459(4) 0.2680(7) 0.0831(11) Uani d 1 . .
H H10 0.886184 0.156157 0.319415 0.100 Uiso calc 1 . .
C C11 0.9862(5) 0.5387(3) 0.2297(4) 0.0443(8) Uani d 1 . .
C C12 1.0268(7) 0.6012(4) 0.3372(4) 0.0610(11) Uani d 1 . .
H H12 1.044430 0.572275 0.417855 0.073 Uiso calc 1 . .
C C13 1.0412(8) 0.7069(4) 0.3243(5) 0.0685(13) Uani d 1 . .
H H13 1.066819 0.748998 0.396752 0.082 Uiso calc 1 . .
C C14 1.0182(5) 0.7513(4) 0.2058(4) 0.0542(9) Uani d 1 . .
C C15 0.9805(7) 0.6873(3) 0.0998(4) 0.0566(11) Uani d 1 . .
H H15 0.965955 0.715920 0.019430 0.068 Uiso calc 1 . .
C C16 0.9637(6) 0.5810(3) 0.1109(4) 0.0520(10) Uani d 1 . .
H H16 0.937554 0.538774 0.038515 0.062 Uiso calc 1 . .
C C17 1.0323(8) 0.8667(4) 0.1932(5) 0.0711(13) Uani d 1 . .
H H17A 0.987817 0.885622 0.103857 0.107 Uiso calc 1 . .
H H17B 1.155708 0.887402 0.229871 0.107 Uiso calc 1 . .
H H17C 0.962445 0.900734 0.237998 0.107 Uiso calc 1 . .
C C21 0.5993(6) 0.5622(3) 0.3816(4) 0.0455(9) Uani d 1 . .
C C22 0.7081(8) 0.6110(4) 0.4897(5) 0.0708(14) Uani d 1 . .
H H22 0.777193 0.572577 0.560229 0.085 Uiso calc 1 . .
C C23 0.7144(9) 0.7177(4) 0.4932(5) 0.0782(15) Uani d 1 . .
H H23 0.785744 0.750675 0.567797 0.094 Uiso calc 1 . .
C C24 0.6186(7) 0.7762(3) 0.3900(4) 0.0577(11) Uani d 1 . .
C C25 0.5038(7) 0.7261(4) 0.2856(5) 0.0703(13) Uani d 1 . .
H H25 0.431880 0.764802 0.216351 0.084 Uiso calc 1 . .
C C26 0.4923(7) 0.6193(4) 0.2809(5) 0.0633(12) Uani d 1 . .
H H26 0.412284 0.586525 0.209497 0.076 Uiso calc 1 . .
C C27 0.6394(10) 0.8941(4) 0.3903(6) 0.0902(19) Uani d 1 . .
H H27A 0.681413 0.918813 0.477443 0.135 Uiso calc 1 . .
H H27B 0.525421 0.925180 0.344837 0.135 Uiso calc 1 . .
H H27C 0.724509 0.912206 0.348615 0.135 Uiso calc 1 . .
Fe Fe1 0.59864(6) 0.25510(3) 0.15872(5) 0.04371(15) Uani d 1 . .
O O1 1.0482(4) 0.3476(3) 0.1648(4) 0.0729(10) Uani d 1 . .
O O2 0.7682(7) 0.3906(3) 0.4715(3) 0.0970(14) Uani d 1 . .
S S1 0.96672(12) 0.40195(7) 0.25231(10) 0.0482(2) Uani d 1 . .
S S2 0.59171(19) 0.42311(8) 0.38146(11) 0.0617(3) Uani d 1 . .

loop_
_atom_site_aniso_label
_atom_site_aniso_U_11
_atom_site_aniso_U_22
_atom_site_aniso_U_33
_atom_site_aniso_U_12
_atom_site_aniso_U_13
_atom_site_aniso_U_23
C1 0.0315(16) 0.0308(16) 0.0452(18) -0.0058(13) 0.0132(14) -0.0017(14)
C2 0.0442(18) 0.0295(16) 0.0499(19) -0.0008(15) 0.0216(16) 0.0017(15)
C3 0.0346(18) 0.041(2) 0.068(3) 0.0012(15) 0.0178(18) 0.0029(18)
C4 0.041(2) 0.046(2) 0.049(2) -0.0028(16) 0.0034(17) -0.0004(17)
C5 0.0452(19) 0.0427(19) 0.0455(19) -0.0054(15) 0.0186(16) -0.0053(16)
C6 0.084(2) 0.0374(16) 0.114(3) -0.0013(17) 0.019(2) 0.0133(18)
C7 0.080(4) 0.047(3) 0.111(5) -0.021(3) 0.030(3) 0.006(3)
C8 0.085(4) 0.037(2) 0.107(5) -0.016(3) 0.022(3) -0.014(3)
C9 0.081(2) 0.0381(16) 0.119(3) 0.0051(17) 0.023(2) 0.0060(18)
C10 0.082(2) 0.0374(15) 0.118(3) 0.0021(16) 0.017(2) 0.0108(17)
C11 0.0354(18) 0.0416(19) 0.052(2) -0.0089(15) 0.0090(16) -0.0028(16)
C12 0.079(3) 0.052(2) 0.046(2) -0.019(2) 0.012(2) -0.0049(19)
C13 0.093(4) 0.049(2) 0.059(3) -0.021(2) 0.019(3) -0.015(2)
C14 0.052(2) 0.045(2) 0.062(2) -0.011(2) 0.0143(17) 0.000(2)
C15 0.065(3) 0.052(2) 0.051(2) -0.010(2) 0.017(2) 0.0021(18)
C16 0.055(2) 0.050(2) 0.046(2) -0.0097(18) 0.0097(18) -0.0079(16)
C17 0.082(3) 0.050(3) 0.080(3) -0.014(2) 0.026(3) -0.005(2)
C21 0.060(2) 0.0375(18) 0.044(2) 0.0022(17) 0.0242(18) 0.0003(15)
C22 0.102(4) 0.047(2) 0.048(2) 0.013(3) 0.005(2) 0.003(2)
C23 0.101(4) 0.055(3) 0.062(3) -0.001(3) 0.004(3) -0.011(2)
C24 0.082(3) 0.039(2) 0.063(3) 0.0069(19) 0.040(2) 0.0013(18)
C25 0.089(4) 0.054(3) 0.062(3) 0.020(2) 0.018(3) 0.014(2)
C26 0.068(3) 0.051(2) 0.059(3) 0.010(2) 0.007(2) 0.003(2)
C27 0.149(6) 0.043(3) 0.103(4) 0.005(3) 0.074(4) 0.005(3)
Fe1 0.0417(3) 0.0285(2) 0.0587(3) -0.0047(2) 0.0136(2) -0.0026(2)
O1 0.0441(16) 0.061(2) 0.121(3) -0.0016(15) 0.0369(18) -0.0205(19)
O2 0.167(4) 0.0544(19) 0.0495(18) 0.036(2) 0.009(2) 0.0094(15)
S1 0.0359(4) 0.0395(5) 0.0625(6) -0.0040(4) 0.0073(4) -0.0014(4)
S2 0.1046(9) 0.0380(5) 0.0565(6) 0.0013(5) 0.0455(6) 0.0053(4)

loop_
_atom_type_symbol
_atom_type_description
_atom_type_scat_dispersion_real
_atom_type_scat_dispersion_imag
_atom_type_scat_source
C C 0.0033 0.0016 'International Tables Vol C Tables 4.2.6.8 and 6.1.1.4'
H H 0.0000 0.0000 'International Tables Vol C Tables 4.2.6.8 and 6.1.1.4'
Fe Fe 0.3463 0.8444 'International Tables Vol C Tables 4.2.6.8 and 6.1.1.4'
O O 0.0106 0.0060 'International Tables Vol C Tables 4.2.6.8 and 6.1.1.4'
S S 0.1246 0.1234 'International Tables Vol C Tables 4.2.6.8 and 6.1.1.4'

loop_
_geom_angle_atom_site_label_1
_geom_angle_atom_site_label_2
_geom_angle_atom_site_label_3
_geom_angle_site_symmetry_1
_geom_angle_site_symmetry_3
_geom_angle
_geom_angle_publ_flag
C5 C1 C2 . . 106.5(3) ?
C5 C1 S1 . . 123.4(3) ?
C2 C1 S1 . . 130.0(3) ?
C5 C1 Fe1 . . 69.9(2) ?
C2 C1 Fe1 . . 68.54(19) ?
S1 C1 Fe1 . . 123.39(19) ?
C3 C2 C1 . . 107.8(3) ?
C3 C2 S2 . . 122.5(3) ?
C1 C2 S2 . . 129.5(3) ?
C3 C2 Fe1 . . 69.9(2) ?
C1 C2 Fe1 . . 69.36(19) ?
S2 C2 Fe1 . . 121.32(19) ?
C4 C3 C2 . . 108.2(3) ?
C4 C3 Fe1 . . 70.8(2) ?
C2 C3 Fe1 . . 68.6(2) ?
C4 C3 H3 . . 125.9 ?
C2 C3 H3 . . 125.9 ?
Fe1 C3 H3 . . 126.2 ?
C3 C4 C5 . . 108.6(3) ?
C3 C4 Fe1 . . 68.9(2) ?
C5 C4 Fe1 . . 69.1(2) ?
C3 C4 H4 . . 125.7 ?
C5 C4 H4 . . 125.7 ?
Fe1 C4 H4 . . 127.8 ?
C1 C5 C4 . . 109.0(3) ?
C1 C5 Fe1 . . 69.0(2) ?
C4 C5 Fe1 . . 70.4(2) ?
C1 C5 H5 . . 125.5 ?
C4 C5 H5 . . 125.5 ?
Fe1 C5 H5 . . 126.7 ?
C7 C6 C10 . . 107.4(6) ?
C7 C6 Fe1 . . 70.1(3) ?
C10 C6 Fe1 . . 69.8(4) ?
C7 C6 H6 . . 126.3 ?
C10 C6 H6 . . 126.3 ?
Fe1 C6 H6 . . 125.4 ?
C6 C7 C8 . . 110.0(6) ?
C6 C7 Fe1 . . 70.4(3) ?
C8 C7 Fe1 . . 70.2(3) ?
C6 C7 H7 . . 125.0 ?
C8 C7 H7 . . 125.0 ?
Fe1 C7 H7 . . 126.0 ?
C7 C8 C9 . . 107.9(6) ?
C7 C8 Fe1 . . 70.0(3) ?
C9 C8 Fe1 . . 69.6(3) ?
C7 C8 H8 . . 126.1 ?
C9 C8 H8 . . 126.1 ?
Fe1 C8 H8 . . 125.9 ?
C8 C9 C10 . . 107.1(6) ?
C8 C9 Fe1 . . 70.5(3) ?
C10 C9 Fe1 . . 69.6(3) ?
C8 C9 H9 . . 126.4 ?
C10 C9 H9 . . 126.4 ?
Fe1 C9 H9 . . 125.1 ?
C6 C10 C9 . . 107.6(6) ?
C6 C10 Fe1 . . 70.1(3) ?
C9 C10 Fe1 . . 69.0(3) ?
C6 C10 H10 . . 126.2 ?
C9 C10 H10 . . 126.2 ?
Fe1 C10 H10 . . 126.2 ?
C16 C11 C12 . . 120.3(4) ?
C16 C11 S1 . . 122.2(3) ?
C12 C11 S1 . . 117.5(3) ?
C11 C12 C13 . . 119.6(4) ?
C11 C12 H12 . . 120.2 ?
C13 C12 H12 . . 120.2 ?
C14 C13 C12 . . 121.2(4) ?
C14 C13 H13 . . 119.4 ?
C12 C13 H13 . . 119.4 ?
C13 C14 C15 . . 118.3(4) ?
C13 C14 C17 . . 120.5(4) ?
C15 C14 C17 . . 121.2(4) ?
C14 C15 C16 . . 121.2(4) ?
C14 C15 H15 . . 119.4 ?
C16 C15 H15 . . 119.4 ?
C11 C16 C15 . . 119.4(4) ?
C11 C16 H16 . . 120.3 ?
C15 C16 H16 . . 120.3 ?
C14 C17 H17A . . 109.5 ?
C14 C17 H17B . . 109.5 ?
H17A C17 H17B . . 109.5 ?
C14 C17 H17C . . 109.5 ?
H17A C17 H17C . . 109.5 ?
H17B C17 H17C . . 109.5 ?
C26 C21 C22 . . 119.9(4) ?
C26 C21 S2 . . 121.8(3) ?
C22 C21 S2 . . 118.2(3) ?
C21 C22 C23 . . 119.4(4) ?
C21 C22 H22 . . 120.3 ?
C23 C22 H22 . . 120.3 ?
C24 C23 C22 . . 121.7(5) ?
C24 C23 H23 . . 119.2 ?
C22 C23 H23 . . 119.2 ?
C25 C24 C23 . . 117.9(4) ?
C25 C24 C27 . . 120.8(5) ?
C23 C24 C27 . . 121.3(5) ?
C24 C25 C26 . . 121.4(4) ?
C24 C25 H25 . . 119.3 ?
C26 C25 H25 . . 119.3 ?
C21 C26 C25 . . 119.5(4) ?
C21 C26 H26 . . 120.2 ?
C25 C26 H26 . . 120.2 ?
C24 C27 H27A . . 109.5 ?
C24 C27 H27B . . 109.5 ?
H27A C27 H27B . . 109.5 ?
C24 C27 H27C . . 109.5 ?
H27A C27 H27C . . 109.5 ?
H27B C27 H27C . . 109.5 ?
C2 Fe1 C1 . . 42.10(14) ?
C2 Fe1 C9 . . 159.0(2) ?
C1 Fe1 C9 . . 122.44(18) ?
C2 Fe1 C3 . . 41.45(15) ?
C1 Fe1 C3 . . 70.07(15) ?
C9 Fe1 C3 . . 158.7(2) ?
C2 Fe1 C10 . . 122.2(2) ?
C1 Fe1 C10 . . 109.03(19) ?
C9 Fe1 C10 . . 41.4(3) ?
C3 Fe1 C10 . . 156.8(2) ?
C2 Fe1 C7 . . 123.7(2) ?
C1 Fe1 C7 . . 161.8(2) ?
C9 Fe1 C7 . . 67.0(3) ?
C3 Fe1 C7 . . 106.6(2) ?
C10 Fe1 C7 . . 66.7(2) ?
C2 Fe1 C5 . . 69.30(14) ?
C1 Fe1 C5 . . 41.06(14) ?
C9 Fe1 C5 . . 108.5(2) ?
C3 Fe1 C5 . . 68.56(16) ?
C10 Fe1 C5 . . 126.8(2) ?
C7 Fe1 C5 . . 155.8(2) ?
C2 Fe1 C6 . . 107.5(2) ?
C1 Fe1 C6 . . 125.7(2) ?
C9 Fe1 C6 . . 68.3(3) ?
C3 Fe1 C6 . . 120.5(2) ?
C10 Fe1 C6 . . 40.1(3) ?
C7 Fe1 C6 . . 39.5(2) ?
C5 Fe1 C6 . . 163.4(2) ?
C2 Fe1 C8 . . 159.3(2) ?
C1 Fe1 C8 . . 157.1(2) ?
C9 Fe1 C8 . . 39.9(2) ?
C3 Fe1 C8 . . 122.3(2) ?
C10 Fe1 C8 . . 67.8(2) ?
C7 Fe1 C8 . . 39.8(3) ?
C5 Fe1 C8 . . 121.3(2) ?
C6 Fe1 C8 . . 67.5(3) ?
C2 Fe1 C4 . . 68.77(16) ?
C1 Fe1 C4 . . 69.07(15) ?
C9 Fe1 C4 . . 123.9(2) ?
C3 Fe1 C4 . . 40.26(17) ?
C10 Fe1 C4 . . 162.5(2) ?
C7 Fe1 C4 . . 120.6(2) ?
C5 Fe1 C4 . . 40.48(15) ?
C6 Fe1 C4 . . 155.0(2) ?
C8 Fe1 C4 . . 106.8(2) ?
O1 S1 C1 . . 104.03(18) ?
O1 S1 C11 . . 107.2(2) ?
C1 S1 C11 . . 98.01(17) ?
O2 S2 C2 . . 108.8(2) ?
O2 S2 C21 . . 105.1(2) ?
C2 S2 C21 . . 99.25(17) ?

loop_
_geom_bond_atom_site_label_1
_geom_bond_atom_site_label_2
_geom_bond_site_symmetry_2
_geom_bond_distance
_geom_bond_publ_flag
C1 C5 . 1.424(5) ?
C1 C2 . 1.450(5) ?
C1 S1 . 1.758(3) ?
C1 Fe1 . 2.024(3) ?
C2 C3 . 1.431(5) ?
C2 S2 . 1.756(4) ?
C2 Fe1 . 2.013(3) ?
C3 C4 . 1.406(6) ?
C3 Fe1 . 2.030(4) ?
C3 H3 . 0.9300 ?
C4 C5 . 1.415(5) ?
C4 Fe1 . 2.054(4) ?
C4 H4 . 0.9300 ?
C5 Fe1 . 2.036(4) ?
C5 H5 . 0.9300 ?
C6 C7 . 1.378(8) ?
C6 C10 . 1.396(9) ?
C6 Fe1 . 2.040(6) ?
C6 H6 . 0.9300 ?
C7 C8 . 1.386(9) ?
C7 Fe1 . 2.035(5) ?
C7 H7 . 0.9300 ?
C8 C9 . 1.387(9) ?
C8 Fe1 . 2.039(5) ?
C8 H8 . 0.9300 ?
C9 C10 . 1.435(10) ?
C9 Fe1 . 2.027(6) ?
C9 H9 . 0.9300 ?
C10 Fe1 . 2.035(5) ?
C10 H10 . 0.9300 ?
C11 C16 . 1.374(6) ?
C11 C12 . 1.379(6) ?
C11 S1 . 1.796(4) ?
C12 C13 . 1.381(7) ?
C12 H12 . 0.9300 ?
C13 C14 . 1.381(7) ?
C13 H13 . 0.9300 ?
C14 C15 . 1.379(6) ?
C14 C17 . 1.503(7) ?
C15 C16 . 1.388(6) ?
C15 H15 . 0.9300 ?
C16 H16 . 0.9300 ?
C17 H17A . 0.9600 ?
C17 H17B . 0.9600 ?
C17 H17C . 0.9600 ?
C21 C26 . 1.365(6) ?
C21 C22 . 1.368(6) ?
C21 S2 . 1.796(4) ?
C22 C23 . 1.378(7) ?
C22 H22 . 0.9300 ?
C23 C24 . 1.363(7) ?
C23 H23 . 0.9300 ?
C24 C25 . 1.366(7) ?
C24 C27 . 1.531(6) ?
C25 C26 . 1.382(7) ?
C25 H25 . 0.9300 ?
C26 H26 . 0.9300 ?
C27 H27A . 0.9600 ?
C27 H27B . 0.9600 ?
C27 H27C . 0.9600 ?
O1 S1 . 1.499(4) ?
O2 S2 . 1.477(4) ?

loop_
_geom_torsion_atom_site_label_1
_geom_torsion_atom_site_label_2
_geom_torsion_atom_site_label_3
_geom_torsion_atom_site_label_4
_geom_torsion_site_symmetry_1
_geom_torsion_site_symmetry_2
_geom_torsion_site_symmetry_3
_geom_torsion_site_symmetry_4
_geom_torsion
_geom_torsion_publ_flag
C5 C1 C2 C3 . . . . 0.4(4) ?
S1 C1 C2 C3 . . . . -175.8(3) ?
Fe1 C1 C2 C3 . . . . -59.6(3) ?
C5 C1 C2 S2 . . . . 174.1(3) ?
S1 C1 C2 S2 . . . . -2.1(5) ?
Fe1 C1 C2 S2 . . . . 114.2(3) ?
C5 C1 C2 Fe1 . . . . 60.0(2) ?
S1 C1 C2 Fe1 . . . . -116.2(3) ?
C1 C2 C3 C4 . . . . -0.8(4) ?
S2 C2 C3 C4 . . . . -175.0(3) ?
Fe1 C2 C3 C4 . . . . -60.0(3) ?
C1 C2 C3 Fe1 . . . . 59.2(2) ?
S2 C2 C3 Fe1 . . . . -115.0(3) ?
C2 C3 C4 C5 . . . . 0.8(5) ?
Fe1 C3 C4 C5 . . . . -57.8(3) ?
C2 C3 C4 Fe1 . . . . 58.7(3) ?
C2 C1 C5 C4 . . . . 0.1(4) ?
S1 C1 C5 C4 . . . . 176.7(3) ?
Fe1 C1 C5 C4 . . . . 59.2(3) ?
C2 C1 C5 Fe1 . . . . -59.1(2) ?
S1 C1 C5 Fe1 . . . . 117.4(3) ?
C3 C4 C5 C1 . . . . -0.6(5) ?
Fe1 C4 C5 C1 . . . . -58.3(3) ?
C3 C4 C5 Fe1 . . . . 57.7(3) ?
C10 C6 C7 C8 . . . . -0.8(6) ?
Fe1 C6 C7 C8 . . . . 59.2(4) ?
C10 C6 C7 Fe1 . . . . -60.1(4) ?
C6 C7 C8 C9 . . . . 0.2(6) ?
Fe1 C7 C8 C9 . . . . 59.5(4) ?
C6 C7 C8 Fe1 . . . . -59.3(4) ?
C7 C8 C9 C10 . . . . 0.5(6) ?
Fe1 C8 C9 C10 . . . . 60.3(4) ?
C7 C8 C9 Fe1 . . . . -59.7(4) ?
C7 C6 C10 C9 . . . . 1.1(6) ?
Fe1 C6 C10 C9 . . . . -59.1(4) ?
C7 C6 C10 Fe1 . . . . 60.2(4) ?
C8 C9 C10 C6 . . . . -1.0(6) ?
Fe1 C9 C10 C6 . . . . 59.8(3) ?
C8 C9 C10 Fe1 . . . . -60.8(4) ?
C16 C11 C12 C13 . . . . 1.3(7) ?
S1 C11 C12 C13 . . . . -179.3(4) ?
C11 C12 C13 C14 . . . . -1.0(8) ?
C12 C13 C14 C15 . . . . -0.1(8) ?
C12 C13 C14 C17 . . . . 179.3(5) ?
C13 C14 C15 C16 . . . . 0.7(7) ?
C17 C14 C15 C16 . . . . -178.7(4) ?
C12 C11 C16 C15 . . . . -0.7(7) ?
S1 C11 C16 C15 . . . . 180.0(3) ?
C14 C15 C16 C11 . . . . -0.4(7) ?
C26 C21 C22 C23 . . . . -3.0(8) ?
S2 C21 C22 C23 . . . . -179.0(5) ?
C21 C22 C23 C24 . . . . -1.9(10) ?
C22 C23 C24 C25 . . . . 5.2(9) ?
C22 C23 C24 C27 . . . . -174.4(5) ?
C23 C24 C25 C26 . . . . -3.9(8) ?
C27 C24 C25 C26 . . . . 175.8(5) ?
C22 C21 C26 C25 . . . . 4.3(8) ?
S2 C21 C26 C25 . . . . -179.8(4) ?
C24 C25 C26 C21 . . . . -0.8(8) ?
C5 C1 S1 O1 . . . . -15.3(4) ?
C2 C1 S1 O1 . . . . 160.3(3) ?
Fe1 C1 S1 O1 . . . . 71.4(3) ?
C5 C1 S1 C11 . . . . 94.8(3) ?
C2 C1 S1 C11 . . . . -89.6(4) ?
Fe1 C1 S1 C11 . . . . -178.5(2) ?
C16 C11 S1 O1 . . . . 38.0(4) ?
C12 C11 S1 O1 . . . . -141.4(4) ?
C16 C11 S1 C1 . . . . -69.4(4) ?
C12 C11 S1 C1 . . . . 111.2(4) ?
C3 C2 S2 O2 . . . . 150.0(3) ?
C1 C2 S2 O2 . . . . -23.0(4) ?
Fe1 C2 S2 O2 . . . . 65.1(3) ?
C3 C2 S2 C21 . . . . -100.5(3) ?
C1 C2 S2 C21 . . . . 86.5(4) ?
Fe1 C2 S2 C21 . . . . 174.6(2) ?
C26 C21 S2 O2 . . . . 156.5(4) ?
C22 C21 S2 O2 . . . . -27.6(5) ?
C26 C21 S2 C2 . . . . 44.0(4) ?
C22 C21 S2 C2 . . . . -140.1(4) ?
